data_4078634
loop_
_publ_author_name
'Suess, Daniel L. M.'
'Peters, Jonas C.'

_publ_section_title
;
 Late-Metal Diphosphinosulfinyl S(O)P2Pincer-type Complexes
;
_journal_issue 15
_journal_name_full Organometallics
_journal_page_first 5213
_journal_paper_doi 10.1021/om3001229
_journal_volume 31
_journal_year 2012
_chemical_formula_sum 'C54.5 H43 Cl O P3 Pt S'
_chemical_formula_weight 1069.40
_chemical_name_systematic
;
 ?
;
_space_group_IT_number 2
_symmetry_cell_setting triclinic
_symmetry_space_group_name_Hall '-P 1'
_symmetry_space_group_name_H-M 'P -1'
_atom_sites_solution_hydrogens geom
_atom_sites_solution_primary direct
_atom_sites_solution_secondary difmap
_audit_creation_method SHELXL-97
_cell_angle_alpha 86.456(2)
_cell_angle_beta 88.538(2)
_cell_angle_gamma 77.085(2)
_cell_formula_units_Z 2
_cell_length_a 11.2946(5)
_cell_length_b 11.4688(5)
_cell_length_c 17.2693(8)
_cell_measurement_reflns_used 9989
_cell_measurement_temperature 100(2)
_cell_measurement_theta_max 35.35
_cell_measurement_theta_min 2.21
_cell_volume 2176.07(17)
_computing_cell_refinement 'Bruker SAINT'
_computing_data_collection 'Bruker APEX2'
_computing_data_reduction 'Bruker SAINT'
_computing_molecular_graphics 'Bruker SHELXTL'
_computing_publication_material 'Bruker SHELXTL'
_computing_structure_refinement 'SHELXL-97 (Sheldrick, 2008)'
_computing_structure_solution 'SHELXS-97 (Sheldrick, 2008)'
_diffrn_ambient_temperature 100(2)
_diffrn_detector_area_resol_mean 8.3
_diffrn_measured_fraction_theta_full 0.955
_diffrn_measured_fraction_theta_max 0.955
_diffrn_measurement_device_type 'Bruker APEX-II CCD'
_diffrn_measurement_method '\f and \w scans'
_diffrn_radiation_monochromator graphite
_diffrn_radiation_source 'fine-focus sealed tube'
_diffrn_radiation_type MoK\a
_diffrn_radiation_wavelength 0.71073
_diffrn_reflns_av_R_equivalents 0.0404
_diffrn_reflns_av_sigmaI/netI 0.0326
_diffrn_reflns_limit_h_max 18
_diffrn_reflns_limit_h_min -18
_diffrn_reflns_limit_k_max 17
_diffrn_reflns_limit_k_min -19
_diffrn_reflns_limit_l_max 28
_diffrn_reflns_limit_l_min -28
_diffrn_reflns_number 112644
_diffrn_reflns_theta_full 36.43
_diffrn_reflns_theta_max 36.43
_diffrn_reflns_theta_min 1.85
_exptl_absorpt_coefficient_mu 3.486
_exptl_absorpt_correction_T_max 0.7679
_exptl_absorpt_correction_T_min 0.4761
_exptl_absorpt_correction_type multi-scan
_exptl_absorpt_process_details 'SADABS v2008/1 (Bruker-AXS, 2008)'
_exptl_crystal_colour red
_exptl_crystal_density_diffrn 1.632
_exptl_crystal_density_meas ?
_exptl_crystal_density_method 'not measured'
_exptl_crystal_description block
_exptl_crystal_F_000 1068
_exptl_crystal_size_max 0.25
_exptl_crystal_size_mid 0.17
_exptl_crystal_size_min 0.08
_refine_diff_density_max 1.834
_refine_diff_density_min -1.408
_refine_diff_density_rms 0.122
_refine_ls_extinction_method none
_refine_ls_goodness_of_fit_ref 1.041
_refine_ls_hydrogen_treatment constr
_refine_ls_matrix_type full
_refine_ls_number_parameters 568
_refine_ls_number_reflns 20303
_refine_ls_number_restraints 0
_refine_ls_restrained_S_all 1.041
_refine_ls_R_factor_all 0.0322
_refine_ls_R_factor_gt 0.0248
_refine_ls_shift/su_max 0.005
_refine_ls_shift/su_mean 0.000
_refine_ls_structure_factor_coef Fsqd
_refine_ls_weighting_details 'calc w=1/[\s^2^(Fo^2^)+(0.0272P)^2^+1.0623P] where P=(Fo^2^+2Fc^2^)/3'
_refine_ls_weighting_scheme calc
_refine_ls_wR_factor_gt 0.0545
_refine_ls_wR_factor_ref 0.0566
_reflns_number_gt 18121
_reflns_number_total 20303
_reflns_threshold_expression >2sigma(I)
_cod_data_source_file om3001229_si_002.cif
_cod_data_source_block (SOP2)Pt(PPh3)
_cod_depositor_comments
;
The following automatic conversions were performed:

'_symmetry_cell_setting' value 'Triclinic' changed to 'triclinic'
according to /home/saulius/struct/CIF-dictionaries/cif_core.dic
dictionary named 'cif_core.dic' version 2.4.2 from 2011-04-26.

Automatic conversion script
Id: cif_fix_values 1891 2012-01-12 08:04:46Z andrius 

The following automatic conversions were performed:

'_exptl_crystal_density_meas' value 'not measured' was changed to '?'
- the value is perceived as not measured.

Automatic conversion script
Id: cif_fix_values 3008 2015-01-20 13:52:24Z robertas 
;
_cod_original_sg_symbol_H-M P-1
_cod_original_formula_sum 'C54.50 H43 Cl O P3 Pt S'
_cod_database_code 4078634

loop_
_symmetry_equiv_pos_as_xyz
'x, y, z'
'-x, -y, -z'

loop_
_atom_site_label
_atom_site_type_symbol
_atom_site_fract_x
_atom_site_fract_y
_atom_site_fract_z
_atom_site_U_iso_or_equiv
_atom_site_adp_type
_atom_site_occupancy
_atom_site_symmetry_multiplicity
_atom_site_calc_flag
_atom_site_refinement_flags
Pt1 Pt 0.583704(5) 0.668781(5) 0.751645(3) 0.01047(2) Uani 1 1 d .
S1 S 0.70190(3) 0.47582(3) 0.75522(2) 0.01085(6) Uani 1 1 d .
P3 P 0.37842(4) 0.72274(4) 0.76977(2) 0.01173(7) Uani 1 1 d .
P2 P 0.65784(4) 0.70198(3) 0.63079(2) 0.01105(6) Uani 1 1 d .
P1 P 0.70179(4) 0.71187(4) 0.84596(2) 0.01208(7) Uani 1 1 d .
O1 O 0.67937(11) 0.35404(10) 0.77557(7) 0.0159(2) Uani 1 1 d .
C14 C 0.83277(14) 0.48231(14) 0.81308(8) 0.0125(2) Uani 1 1 d .
C13 C 0.83455(15) 0.58478(14) 0.85230(8) 0.0131(3) Uani 1 1 d .
C18 C 0.93426(16) 0.58243(15) 0.89964(9) 0.0166(3) Uani 1 1 d .
H18 H 0.9363 0.6501 0.9282 0.020 Uiso 1 1 calc R
C30 C 0.88154(16) 0.76960(16) 0.59453(11) 0.0195(3) Uani 1 1 d .
H30 H 0.9150 0.6878 0.5857 0.023 Uiso 1 1 calc R
C15 C 0.92603(15) 0.38012(14) 0.82173(9) 0.0154(3) Uani 1 1 d .
H15 H 0.9214 0.3098 0.7968 0.018 Uiso 1 1 calc R
C31 C 0.56859(15) 0.73048(14) 0.54147(9) 0.0136(3) Uani 1 1 d .
C19 C 0.77604(14) 0.46051(14) 0.66075(8) 0.0127(2) Uani 1 1 d .
C24 C 0.84128(16) 0.34750(15) 0.64197(9) 0.0165(3) Uani 1 1 d .
H24 H 0.8525 0.2823 0.6797 0.020 Uiso 1 1 calc R
C7 C 0.66387(16) 0.71702(15) 0.94997(9) 0.0157(3) Uani 1 1 d .
C43 C 0.32620(15) 0.73823(14) 0.87085(9) 0.0145(3) Uani 1 1 d .
C1 C 0.76127(16) 0.84578(14) 0.82652(9) 0.0162(3) Uani 1 1 d .
C20 C 0.75541(14) 0.55738(14) 0.60563(9) 0.0128(2) Uani 1 1 d .
C25 C 0.76001(15) 0.80480(14) 0.61515(9) 0.0138(3) Uani 1 1 d .
C37 C 0.30005(15) 0.86751(15) 0.72335(9) 0.0149(3) Uani 1 1 d .
C36 C 0.48807(16) 0.65632(15) 0.53117(10) 0.0177(3) Uani 1 1 d .
H36 H 0.4730 0.6028 0.5726 0.021 Uiso 1 1 calc R
C21 C 0.80268(16) 0.53774(15) 0.53068(9) 0.0170(3) Uani 1 1 d .
H21 H 0.7883 0.6016 0.4920 0.020 Uiso 1 1 calc R
C49 C 0.28859(15) 0.62204(14) 0.73512(9) 0.0142(3) Uani 1 1 d .
C32 C 0.58601(16) 0.81135(16) 0.48093(10) 0.0186(3) Uani 1 1 d .
H32 H 0.6381 0.8644 0.4876 0.022 Uiso 1 1 calc R
C50 C 0.16241(16) 0.65686(16) 0.72765(10) 0.0188(3) Uani 1 1 d .
H50 H 0.1221 0.7371 0.7364 0.023 Uiso 1 1 calc R
C54 C 0.34589(17) 0.50528(16) 0.71927(10) 0.0189(3) Uani 1 1 d .
H54 H 0.4316 0.4801 0.7234 0.023 Uiso 1 1 calc R
C44 C 0.24795(18) 0.67235(16) 0.90627(10) 0.0208(3) Uani 1 1 d .
H44 H 0.2149 0.6203 0.8768 0.025 Uiso 1 1 calc R
C48 C 0.37253(16) 0.81489(16) 0.91593(10) 0.0176(3) Uani 1 1 d .
H48 H 0.4268 0.8598 0.8929 0.021 Uiso 1 1 calc R
C17 C 1.02982(16) 0.48288(16) 0.90531(9) 0.0176(3) Uani 1 1 d .
H17 H 1.0985 0.4842 0.9356 0.021 Uiso 1 1 calc R
C2 C 0.88182(18) 0.84530(17) 0.80930(11) 0.0230(3) Uani 1 1 d .
H2 H 0.9400 0.7714 0.8085 0.028 Uiso 1 1 calc R
C16 C 1.02558(16) 0.38122(15) 0.86682(9) 0.0170(3) Uani 1 1 d .
H16 H 1.0907 0.3126 0.8713 0.020 Uiso 1 1 calc R
C6 C 0.67652(19) 0.95615(16) 0.82567(11) 0.0221(3) Uani 1 1 d .
H6 H 0.5930 0.9577 0.8352 0.027 Uiso 1 1 calc R
C53 C 0.27843(19) 0.42474(17) 0.69729(12) 0.0239(4) Uani 1 1 d .
H53 H 0.3186 0.3456 0.6858 0.029 Uiso 1 1 calc R
C12 C 0.67791(18) 0.80910(17) 0.99582(10) 0.0216(3) Uani 1 1 d .
H12 H 0.7096 0.8737 0.9734 0.026 Uiso 1 1 calc R
C42 C 0.29326(17) 0.87670(17) 0.64225(10) 0.0208(3) Uani 1 1 d .
H42 H 0.3261 0.8087 0.6135 0.025 Uiso 1 1 calc R
C23 C 0.88961(17) 0.33073(16) 0.56814(10) 0.0197(3) Uani 1 1 d .
H23 H 0.9360 0.2544 0.5554 0.024 Uiso 1 1 calc R
C51 C 0.09523(17) 0.57578(18) 0.70768(10) 0.0210(3) Uani 1 1 d .
H51 H 0.0093 0.5998 0.7046 0.025 Uiso 1 1 calc R
C41 C 0.23876(18) 0.98457(18) 0.60349(11) 0.0249(4) Uani 1 1 d .
H41 H 0.2336 0.9893 0.5485 0.030 Uiso 1 1 calc R
C47 C 0.34045(18) 0.82630(17) 0.99347(10) 0.0219(3) Uani 1 1 d .
H47 H 0.3711 0.8802 1.0228 0.026 Uiso 1 1 calc R
C26 C 0.71268(17) 0.92588(15) 0.62598(11) 0.0196(3) Uani 1 1 d .
H26 H 0.6298 0.9521 0.6407 0.024 Uiso 1 1 calc R
C52 C 0.15365(18) 0.45973(17) 0.69217(10) 0.0218(3) Uani 1 1 d .
H52 H 0.1079 0.4044 0.6780 0.026 Uiso 1 1 calc R
C8 C 0.61824(19) 0.62259(17) 0.98457(11) 0.0224(3) Uani 1 1 d .
H8 H 0.6079 0.5594 0.9542 0.027 Uiso 1 1 calc R
C35 C 0.42999(17) 0.66034(17) 0.46084(11) 0.0220(3) Uani 1 1 d .
H35 H 0.3756 0.6094 0.4544 0.026 Uiso 1 1 calc R
C22 C 0.87023(17) 0.42608(16) 0.51223(10) 0.0198(3) Uani 1 1 d .
H27 H 0.9034 0.4145 0.4614 0.024 Uiso 1 1 calc R
C29 C 0.95593(17) 0.85224(18) 0.58645(11) 0.0222(3) Uani 1 1 d .
H29 H 1.0398 0.8260 0.5742 0.027 Uiso 1 1 calc R
C33 C 0.52726(18) 0.81467(18) 0.41057(11) 0.0243(4) Uani 1 1 d .
H33 H 0.5398 0.8699 0.3696 0.029 Uiso 1 1 calc R
C34 C 0.45076(18) 0.73822(19) 0.39991(11) 0.0245(4) Uani 1 1 d .
H34 H 0.4128 0.7391 0.3513 0.029 Uiso 1 1 calc R
C27 C 0.78584(19) 1.00852(17) 0.61532(12) 0.0247(4) Uani 1 1 d .
H27A H 0.7520 1.0912 0.6211 0.030 Uiso 1 1 calc R
C28 C 0.90748(19) 0.97114(17) 0.59634(11) 0.0240(4) Uani 1 1 d .
H28 H 0.9574 1.0277 0.5902 0.029 Uiso 1 1 calc R
Cl1 Cl 1.0632(2) 0.0698(2) 0.93398(11) 0.0560(6) Uani 0.50 1 d P
C38 C 0.25116(18) 0.96914(16) 0.76373(11) 0.0222(3) Uani 1 1 d .
H38 H 0.2540 0.9646 0.8188 0.027 Uiso 1 1 calc R
C46 C 0.2634(2) 0.75882(19) 1.02839(11) 0.0259(4) Uani 1 1 d .
H46 H 0.2423 0.7654 1.0818 0.031 Uiso 1 1 calc R
C5 C 0.7137(2) 1.06286(16) 0.81112(11) 0.0267(4) Uani 1 1 d .
H5 H 0.6561 1.1372 0.8121 0.032 Uiso 1 1 calc R
C39 C 0.1979(2) 1.07786(18) 0.72433(13) 0.0282(4) Uani 1 1 d .
H39 H 0.1658 1.1466 0.7526 0.034 Uiso 1 1 calc R
C45 C 0.2177(2) 0.68233(19) 0.98479(11) 0.0273(4) Uani 1 1 d .
H45 H 0.1653 0.6360 1.0085 0.033 Uiso 1 1 calc R
C10 C 0.6008(2) 0.7123(2) 1.10774(11) 0.0298(4) Uani 1 1 d .
H10 H 0.5789 0.7108 1.1612 0.036 Uiso 1 1 calc R
C11 C 0.6458(2) 0.8069(2) 1.07423(11) 0.0275(4) Uani 1 1 d .
H11 H 0.6548 0.8703 1.1048 0.033 Uiso 1 1 calc R
C40 C 0.19193(19) 1.08521(18) 0.64436(13) 0.0276(4) Uani 1 1 d .
H40 H 0.1559 1.1589 0.6175 0.033 Uiso 1 1 calc R
C9 C 0.5879(2) 0.62025(19) 1.06293(11) 0.0284(4) Uani 1 1 d .
H9 H 0.5581 0.5549 1.0859 0.034 Uiso 1 1 calc R
C3 C 0.9181(2) 0.9530(2) 0.79308(14) 0.0322(5) Uani 1 1 d .
H3 H 1.0007 0.9521 0.7805 0.039 Uiso 1 1 calc R
C4 C 0.8345(2) 1.06068(18) 0.79527(13) 0.0319(5) Uani 1 1 d .
H4 H 0.8602 1.1337 0.7858 0.038 Uiso 1 1 calc R
C55 C 0.9794(7) -0.0320(6) 0.9740(4) 0.0536(15) Uani 0.50 1 d P
Cl1A Cl 1.0652(2) 0.0770(2) 0.96845(14) 0.0580(5) Uani 0.50 1 d P

loop_
_atom_site_aniso_label
_atom_site_aniso_U_11
_atom_site_aniso_U_22
_atom_site_aniso_U_33
_atom_site_aniso_U_23
_atom_site_aniso_U_13
_atom_site_aniso_U_12
Pt1 0.01080(3) 0.01128(3) 0.00968(2) -0.00050(2) 0.00032(2) -0.00328(2)
S1 0.01256(15) 0.01007(14) 0.01074(13) -0.00016(11) -0.00079(11) -0.00430(12)
P3 0.01163(17) 0.01305(16) 0.01073(15) -0.00054(12) 0.00101(12) -0.00340(13)
P2 0.01182(17) 0.01115(15) 0.01051(14) 0.00018(12) 0.00052(12) -0.00353(13)
P1 0.01432(17) 0.01123(16) 0.01156(15) -0.00155(12) -0.00046(13) -0.00440(13)
O1 0.0191(6) 0.0122(5) 0.0182(5) 0.0008(4) -0.0007(4) -0.0079(4)
C14 0.0142(7) 0.0131(6) 0.0110(5) 0.0011(5) -0.0011(5) -0.0049(5)
C13 0.0147(7) 0.0141(6) 0.0115(6) -0.0004(5) -0.0014(5) -0.0055(5)
C18 0.0183(7) 0.0189(7) 0.0137(6) -0.0011(5) -0.0035(5) -0.0063(6)
C30 0.0167(8) 0.0190(7) 0.0242(8) -0.0048(6) 0.0024(6) -0.0061(6)
C15 0.0165(7) 0.0138(6) 0.0154(6) -0.0004(5) -0.0022(5) -0.0025(5)
C31 0.0137(7) 0.0137(6) 0.0131(6) -0.0002(5) -0.0006(5) -0.0027(5)
C19 0.0135(6) 0.0134(6) 0.0116(6) -0.0015(5) -0.0009(5) -0.0037(5)
C24 0.0201(8) 0.0139(6) 0.0146(6) -0.0021(5) -0.0012(5) -0.0013(6)
C7 0.0169(7) 0.0165(7) 0.0135(6) -0.0011(5) -0.0009(5) -0.0032(6)
C43 0.0146(7) 0.0148(6) 0.0137(6) -0.0012(5) 0.0008(5) -0.0026(5)
C1 0.0227(8) 0.0137(6) 0.0143(6) -0.0022(5) -0.0001(5) -0.0078(6)
C20 0.0121(6) 0.0136(6) 0.0129(6) -0.0006(5) 0.0001(5) -0.0036(5)
C25 0.0150(7) 0.0147(6) 0.0123(6) 0.0002(5) 0.0004(5) -0.0050(5)
C37 0.0129(7) 0.0159(7) 0.0159(6) 0.0014(5) 0.0003(5) -0.0038(5)
C36 0.0169(7) 0.0178(7) 0.0190(7) -0.0004(5) -0.0027(6) -0.0050(6)
C21 0.0181(7) 0.0187(7) 0.0139(6) 0.0006(5) 0.0023(5) -0.0040(6)
C49 0.0142(7) 0.0171(7) 0.0124(6) -0.0007(5) 0.0009(5) -0.0060(5)
C32 0.0193(8) 0.0202(7) 0.0163(7) 0.0039(6) -0.0018(6) -0.0054(6)
C50 0.0155(7) 0.0216(8) 0.0199(7) -0.0023(6) 0.0014(6) -0.0055(6)
C54 0.0177(8) 0.0171(7) 0.0228(7) -0.0035(6) 0.0015(6) -0.0055(6)
C44 0.0292(9) 0.0222(8) 0.0144(7) -0.0043(6) 0.0062(6) -0.0125(7)
C48 0.0174(7) 0.0206(7) 0.0154(6) -0.0032(5) 0.0015(5) -0.0051(6)
C17 0.0150(7) 0.0230(8) 0.0160(6) 0.0016(6) -0.0034(5) -0.0070(6)
C2 0.0226(9) 0.0206(8) 0.0283(9) 0.0004(6) 0.0008(7) -0.0106(7)
C16 0.0151(7) 0.0188(7) 0.0157(6) 0.0016(5) -0.0025(5) -0.0015(6)
C6 0.0296(9) 0.0143(7) 0.0224(8) -0.0021(6) 0.0038(7) -0.0051(7)
C53 0.0270(9) 0.0202(8) 0.0274(9) -0.0067(7) 0.0025(7) -0.0101(7)
C12 0.0267(9) 0.0241(8) 0.0158(7) -0.0056(6) -0.0005(6) -0.0082(7)
C42 0.0228(8) 0.0212(8) 0.0172(7) 0.0031(6) 0.0006(6) -0.0038(6)
C23 0.0205(8) 0.0174(7) 0.0189(7) -0.0044(6) 0.0006(6) 0.0019(6)
C51 0.0163(8) 0.0283(9) 0.0206(7) -0.0002(6) -0.0014(6) -0.0097(7)
C41 0.0245(9) 0.0278(9) 0.0220(8) 0.0091(7) -0.0035(7) -0.0076(7)
C47 0.0251(9) 0.0252(8) 0.0166(7) -0.0066(6) 0.0013(6) -0.0072(7)
C26 0.0199(8) 0.0162(7) 0.0239(8) -0.0020(6) 0.0010(6) -0.0066(6)
C52 0.0255(9) 0.0271(9) 0.0173(7) -0.0030(6) 0.0011(6) -0.0149(7)
C8 0.0283(9) 0.0201(8) 0.0191(7) 0.0011(6) 0.0037(6) -0.0069(7)
C35 0.0196(8) 0.0240(8) 0.0235(8) -0.0045(6) -0.0059(6) -0.0057(7)
C22 0.0202(8) 0.0221(8) 0.0154(7) -0.0035(6) 0.0032(6) -0.0007(6)
C29 0.0174(8) 0.0279(9) 0.0249(8) -0.0052(7) 0.0040(6) -0.0118(7)
C33 0.0246(9) 0.0290(9) 0.0174(7) 0.0048(6) -0.0045(6) -0.0034(7)
C34 0.0235(9) 0.0299(9) 0.0185(7) -0.0028(7) -0.0070(6) -0.0015(7)
C27 0.0279(10) 0.0155(7) 0.0326(9) -0.0003(7) -0.0016(7) -0.0088(7)
C28 0.0276(9) 0.0243(8) 0.0246(8) 0.0006(7) 0.0003(7) -0.0160(7)
Cl1 0.0464(9) 0.0777(13) 0.0465(9) 0.0228(11) -0.0114(9) -0.0255(8)
C38 0.0269(9) 0.0155(7) 0.0221(8) -0.0006(6) -0.0019(7) 0.0000(6)
C46 0.0340(11) 0.0313(10) 0.0148(7) -0.0069(6) 0.0064(7) -0.0116(8)
C5 0.0447(12) 0.0128(7) 0.0231(8) -0.0012(6) 0.0017(8) -0.0079(7)
C39 0.0295(10) 0.0161(8) 0.0356(10) 0.0007(7) -0.0004(8) 0.0014(7)
C45 0.0373(11) 0.0312(10) 0.0179(7) -0.0048(7) 0.0106(7) -0.0173(9)
C10 0.0327(11) 0.0383(11) 0.0133(7) 0.0008(7) 0.0018(7) 0.0017(9)
C11 0.0338(11) 0.0333(10) 0.0151(7) -0.0080(7) -0.0015(7) -0.0052(8)
C40 0.0226(9) 0.0214(8) 0.0369(10) 0.0119(7) -0.0039(8) -0.0044(7)
C9 0.0355(11) 0.0276(9) 0.0197(8) 0.0056(7) 0.0067(7) -0.0048(8)
C3 0.0314(11) 0.0282(10) 0.0425(12) 0.0047(8) -0.0005(9) -0.0200(9)
C4 0.0499(14) 0.0202(8) 0.0312(10) 0.0019(7) -0.0034(9) -0.0207(9)
C55 0.063(4) 0.053(3) 0.046(3) 0.011(3) -0.006(3) -0.017(3)
Cl1A 0.0517(10) 0.0605(10) 0.0668(13) 0.0035(12) 0.0066(11) -0.0261(8)

loop_
_atom_type_symbol
_atom_type_description
_atom_type_scat_dispersion_real
_atom_type_scat_dispersion_imag
_atom_type_scat_source
C C 0.0033 0.0016 'International Tables Vol C Tables 4.2.6.8 and 6.1.1.4'
H H 0.0000 0.0000 'International Tables Vol C Tables 4.2.6.8 and 6.1.1.4'
O O 0.0106 0.0060 'International Tables Vol C Tables 4.2.6.8 and 6.1.1.4'
P P 0.1023 0.0942 'International Tables Vol C Tables 4.2.6.8 and 6.1.1.4'
S S 0.1246 0.1234 'International Tables Vol C Tables 4.2.6.8 and 6.1.1.4'
Cl Cl 0.1484 0.1585 'International Tables Vol C Tables 4.2.6.8 and 6.1.1.4'
Pt Pt -1.7033 8.3905 'International Tables Vol C Tables 4.2.6.8 and 6.1.1.4'

loop_
_geom_angle_atom_site_label_1
_geom_angle_atom_site_label_2
_geom_angle_atom_site_label_3
_geom_angle
_geom_angle_site_symmetry_1
_geom_angle_site_symmetry_3
P2 Pt1 P1 112.166(15) . .
P2 Pt1 P3 117.389(14) . .
P1 Pt1 P3 117.065(15) . .
P2 Pt1 S1 89.313(14) . .
P1 Pt1 S1 88.782(14) . .
P3 Pt1 S1 126.625(13) . .
O1 S1 C19 103.59(7) . .
O1 S1 C14 104.30(7) . .
C19 S1 C14 98.84(7) . .
O1 S1 Pt1 134.92(5) . .
C19 S1 Pt1 105.30(5) . .
C14 S1 Pt1 104.58(5) . .
C49 P3 C43 102.13(7) . .
C49 P3 C37 101.22(7) . .
C43 P3 C37 101.83(8) . .
C49 P3 Pt1 116.88(6) . .
C43 P3 Pt1 115.67(5) . .
C37 P3 Pt1 116.68(5) . .
C25 P2 C31 102.00(7) . .
C25 P2 C20 102.46(7) . .
C31 P2 C20 96.98(7) . .
C25 P2 Pt1 119.91(5) . .
C31 P2 Pt1 125.43(5) . .
C20 P2 Pt1 105.48(5) . .
C1 P1 C7 102.69(7) . .
C1 P1 C13 106.33(8) . .
C7 P1 C13 97.92(7) . .
C1 P1 Pt1 115.78(5) . .
C7 P1 Pt1 126.00(6) . .
C13 P1 Pt1 105.37(5) . .
C15 C14 C13 121.06(14) . .
C15 C14 S1 118.47(12) . .
C13 C14 S1 120.30(12) . .
C14 C13 C18 117.96(15) . .
C14 C13 P1 119.02(11) . .
C18 C13 P1 122.84(12) . .
C17 C18 C13 120.97(15) . .
C17 C18 H18 119.5 . .
C13 C18 H18 119.5 . .
C25 C30 C29 121.25(17) . .
C25 C30 H30 119.4 . .
C29 C30 H30 119.4 . .
C16 C15 C14 119.91(15) . .
C16 C15 H15 120.0 . .
C14 C15 H15 120.0 . .
C32 C31 C36 118.82(14) . .
C32 C31 P2 124.04(12) . .
C36 C31 P2 116.76(11) . .
C24 C19 C20 121.35(14) . .
C24 C19 S1 118.31(11) . .
C20 C19 S1 119.93(12) . .
C23 C24 C19 119.67(15) . .
C23 C24 H24 120.2 . .
C19 C24 H24 120.2 . .
C8 C7 C12 118.62(16) . .
C8 C7 P1 117.35(13) . .
C12 C7 P1 124.03(13) . .
C44 C43 C48 118.29(15) . .
C44 C43 P3 123.12(12) . .
C48 C43 P3 118.49(12) . .
C2 C1 C6 118.73(16) . .
C2 C1 P1 124.52(14) . .
C6 C1 P1 116.68(13) . .
C21 C20 C19 118.03(15) . .
C21 C20 P2 122.00(12) . .
C19 C20 P2 119.77(12) . .
C30 C25 C26 118.13(15) . .
C30 C25 P2 124.14(13) . .
C26 C25 P2 117.72(13) . .
C38 C37 C42 118.19(15) . .
C38 C37 P3 124.05(13) . .
C42 C37 P3 117.71(13) . .
C35 C36 C31 120.43(15) . .
C35 C36 H36 119.8 . .
C31 C36 H36 119.8 . .
C22 C21 C20 120.81(15) . .
C22 C21 H21 119.6 . .
C20 C21 H21 119.6 . .
C54 C49 C50 118.41(15) . .
C54 C49 P3 119.51(13) . .
C50 C49 P3 122.00(13) . .
C33 C32 C31 120.25(16) . .
C33 C32 H32 119.9 . .
C31 C32 H32 119.9 . .
C51 C50 C49 120.89(17) . .
C51 C50 H50 119.6 . .
C49 C50 H50 119.6 . .
C49 C54 C53 120.56(17) . .
C49 C54 H54 119.7 . .
C53 C54 H54 119.7 . .
C43 C44 C45 120.45(16) . .
C43 C44 H44 119.8 . .
C45 C44 H44 119.8 . .
C47 C48 C43 121.08(16) . .
C47 C48 H48 119.5 . .
C43 C48 H48 119.5 . .
C18 C17 C16 120.19(15) . .
C18 C17 H17 119.9 . .
C16 C17 H17 119.9 . .
C1 C2 C3 120.24(19) . .
C1 C2 H2 119.9 . .
C3 C2 H2 119.9 . .
C15 C16 C17 119.79(16) . .
C15 C16 H16 120.1 . .
C17 C16 H16 120.1 . .
C5 C6 C1 120.64(19) . .
C5 C6 H6 119.7 . .
C1 C6 H6 119.7 . .
C52 C53 C54 120.23(18) . .
C52 C53 H53 119.9 . .
C54 C53 H53 119.9 . .
C11 C12 C7 120.45(17) . .
C11 C12 H12 119.8 . .
C7 C12 H12 119.8 . .
C41 C42 C37 120.57(18) . .
C41 C42 H42 119.7 . .
C37 C42 H42 119.7 . .
C24 C23 C22 119.96(16) . .
C24 C23 H23 120.0 . .
C22 C23 H23 120.0 . .
C52 C51 C50 119.96(17) . .
C52 C51 H51 120.0 . .
C50 C51 H51 120.0 . .
C40 C41 C42 120.57(18) . .
C40 C41 H41 119.7 . .
C42 C41 H41 119.7 . .
C48 C47 C46 120.03(17) . .
C48 C47 H47 120.0 . .
C46 C47 H47 120.0 . .
C27 C26 C25 120.50(18) . .
C27 C26 H26 119.7 . .
C25 C26 H26 119.7 . .
C53 C52 C51 119.89(16) . .
C53 C52 H52 120.1 . .
C51 C52 H52 120.1 . .
C9 C8 C7 120.58(18) . .
C9 C8 H8 119.7 . .
C7 C8 H8 119.7 . .
C34 C35 C36 120.48(17) . .
C34 C35 H35 119.8 . .
C36 C35 H35 119.8 . .
C21 C22 C23 120.14(16) . .
C21 C22 H27 119.9 . .
C23 C22 H27 119.9 . .
C28 C29 C30 119.80(18) . .
C28 C29 H29 120.1 . .
C30 C29 H29 120.1 . .
C34 C33 C32 120.59(17) . .
C34 C33 H33 119.7 . .
C32 C33 H33 119.7 . .
C33 C34 C35 119.36(16) . .
C33 C34 H34 120.3 . .
C35 C34 H34 120.3 . .
C28 C27 C26 120.42(18) . .
C28 C27 H27A 119.8 . .
C26 C27 H27A 119.8 . .
C29 C28 C27 119.85(16) . .
C29 C28 H28 120.1 . .
C27 C28 H28 120.1 . .
Cl1A Cl1 C55 32.6(4) . 2_757
Cl1A Cl1 C55 78.3(4) . .
C55 Cl1 C55 45.7(4) 2_757 .
C37 C38 C39 120.96(18) . .
C37 C38 H38 119.5 . .
C39 C38 H38 119.5 . .
C45 C46 C47 119.48(17) . .
C45 C46 H46 120.3 . .
C47 C46 H46 120.3 . .
C4 C5 C6 119.75(19) . .
C4 C5 H5 120.1 . .
C6 C5 H5 120.1 . .
C40 C39 C38 120.03(19) . .
C40 C39 H39 120.0 . .
C38 C39 H39 120.0 . .
C46 C45 C44 120.66(17) . .
C46 C45 H45 119.7 . .
C44 C45 H45 119.7 . .
C9 C10 C11 119.65(18) . .
C9 C10 H10 120.2 . .
C11 C10 H10 120.2 . .
C10 C11 C12 120.21(19) . .
C10 C11 H11 119.9 . .
C12 C11 H11 119.9 . .
C39 C40 C41 119.66(17) . .
C39 C40 H40 120.2 . .
C41 C40 H40 120.2 . .
C10 C9 C8 120.48(19) . .
C10 C9 H9 119.8 . .
C8 C9 H9 119.8 . .
C4 C3 C2 120.2(2) . .
C4 C3 H3 119.9 . .
C2 C3 H3 119.9 . .
C3 C4 C5 120.35(17) . .
C3 C4 H4 119.8 . .
C5 C4 H4 119.8 . .
Cl1A C55 C55 84.5(6) 2_757 2_757
Cl1A C55 Cl1 15.30(18) 2_757 2_757
C55 C55 Cl1 69.2(5) 2_757 2_757
Cl1A C55 Cl1A 129.6(5) 2_757 .
C55 C55 Cl1A 45.1(4) 2_757 .
Cl1 C55 Cl1A 114.3(4) 2_757 .
Cl1A C55 Cl1 149.5(5) 2_757 .
C55 C55 Cl1 65.1(5) 2_757 .
Cl1 C55 Cl1 134.3(4) 2_757 .
Cl1A C55 Cl1 19.98(11) . .
Cl1 Cl1A C55 132.1(5) . 2_757
Cl1 Cl1A C55 81.7(4) . .
C55 Cl1A C55 50.4(5) 2_757 .

loop_
_geom_bond_atom_site_label_1
_geom_bond_atom_site_label_2
_geom_bond_distance
_geom_bond_site_symmetry_2
Pt1 P2 2.2709(4) .
Pt1 P1 2.2762(4) .
Pt1 P3 2.2809(4) .
Pt1 S1 2.3130(4) .
S1 O1 1.4942(11) .
S1 C19 1.8149(16) .
S1 C14 1.8229(15) .
P3 C49 1.8334(16) .
P3 C43 1.8344(16) .
P3 C37 1.8432(16) .
P2 C25 1.8299(15) .
P2 C31 1.8362(15) .
P2 C20 1.8442(17) .
P1 C1 1.8190(16) .
P1 C7 1.8373(16) .
P1 C13 1.8430(17) .
C14 C15 1.393(2) .
C14 C13 1.396(2) .
C13 C18 1.403(2) .
C18 C17 1.385(3) .
C18 H18 0.9500 .
C30 C25 1.385(2) .
C30 C29 1.399(2) .
C30 H30 0.9500 .
C15 C16 1.387(2) .
C15 H15 0.9500 .
C31 C32 1.394(2) .
C31 C36 1.398(2) .
C19 C24 1.393(2) .
C19 C20 1.400(2) .
C24 C23 1.381(2) .
C24 H24 0.9500 .
C7 C8 1.396(2) .
C7 C12 1.397(2) .
C43 C44 1.393(2) .
C43 C48 1.401(2) .
C1 C2 1.385(3) .
C1 C6 1.406(3) .
C20 C21 1.399(2) .
C25 C26 1.394(2) .
C37 C38 1.394(3) .
C37 C42 1.401(2) .
C36 C35 1.389(2) .
C36 H36 0.9500 .
C21 C22 1.387(3) .
C21 H21 0.9500 .
C49 C54 1.391(2) .
C49 C50 1.398(2) .
C32 C33 1.394(2) .
C32 H32 0.9500 .
C50 C51 1.388(2) .
C50 H50 0.9500 .
C54 C53 1.397(2) .
C54 H54 0.9500 .
C44 C45 1.395(2) .
C44 H44 0.9500 .
C48 C47 1.385(2) .
C48 H48 0.9500 .
C17 C16 1.388(2) .
C17 H17 0.9500 .
C2 C3 1.397(3) .
C2 H2 0.9500 .
C16 H16 0.9500 .
C6 C5 1.387(2) .
C6 H6 0.9500 .
C53 C52 1.380(3) .
C53 H53 0.9500 .
C12 C11 1.393(3) .
C12 H12 0.9500 .
C42 C41 1.391(3) .
C42 H42 0.9500 .
C23 C22 1.396(2) .
C23 H23 0.9500 .
C51 C52 1.386(3) .
C51 H51 0.9500 .
C41 C40 1.385(3) .
C41 H41 0.9500 .
C47 C46 1.392(3) .
C47 H47 0.9500 .
C26 C27 1.391(2) .
C26 H26 0.9500 .
C52 H52 0.9500 .
C8 C9 1.387(3) .
C8 H8 0.9500 .
C35 C34 1.387(3) .
C35 H35 0.9500 .
C22 H27 0.9500 .
C29 C28 1.371(3) .
C29 H29 0.9500 .
C33 C34 1.384(3) .
C33 H33 0.9500 .
C34 H34 0.9500 .
C27 C28 1.382(3) .
C27 H27A 0.9500 .
C28 H28 0.9500 .
Cl1 Cl1A 0.608(2) .
Cl1 C55 1.708(7) 2_757
Cl1 C55 1.760(7) .
C38 C39 1.400(3) .
C38 H38 0.9500 .
C46 C45 1.380(3) .
C46 H46 0.9500 .
C5 C4 1.380(3) .
C5 H5 0.9500 .
C39 C40 1.381(3) .
C39 H39 0.9500 .
C45 H45 0.9500 .
C10 C9 1.382(3) .
C10 C11 1.387(3) .
C10 H10 0.9500 .
C11 H11 0.9500 .
C40 H40 0.9500 .
C9 H9 0.9500 .
C3 C4 1.378(3) .
C3 H3 0.9500 .
C4 H4 0.9500 .
C55 Cl1A 1.239(7) 2_757
C55 C55 1.349(13) 2_757
C55 Cl1 1.708(7) 2_757
C55 Cl1A 1.741(7) .
Cl1A C55 1.239(7) 2_757
